data_7036121
loop_
_publ_author_name
'Battistin, Federica'
'Balducci, Gabriele'
'Demitri, Nicola'
'Iengo, Elisabetta'
'Milani, Barbara'
'Alessio, Enzo'

_publ_section_title
;
 (15)N NMR spectroscopy unambiguously establishes the coordination mode of
 the diimine linker 2-(2'-pyridyl)pyrimidine-4-carboxylic acid (cppH) in
 Ru(ii) complexes.
;
_journal_issue 35
_journal_name_full 'Dalton transactions (Cambridge, England : 2003)'
_journal_page_first 15671
_journal_page_last 15682
_journal_paper_doi 10.1039/c5dt02361k
_journal_volume 44
_journal_year 2015
_chemical_formula_moiety '0.45 (C12 H7 Cl2 N3 O4 Ru), 0.45 (C H4 O), 0.55 (C13 H9 Cl2 N3 O4 Ru)'
_chemical_formula_sum 'C13 H9.9 Cl2 N3 O4.45 Ru'
_chemical_formula_weight 451.31
_chemical_name_systematic ' trans,cis-[RuCl2(CO)2(cppCH3-Np)] '
_space_group_crystal_system monoclinic
_space_group_IT_number 14
_space_group_name_Hall '-P 2ybc'
_space_group_name_H-M_alt 'P 1 21/c 1'
_symmetry_space_group_name_Hall '-P 2ybc'
_symmetry_space_group_name_H-M 'P 1 21/c 1'
_atom_sites_solution_hydrogens mixed
_atom_sites_solution_primary direct
_atom_sites_solution_secondary difmap
_audit_creation_method SHELXL-2014/7
_audit_update_record
;
2015-07-09 deposited with the CCDC.
2015-07-20 downloaded from the CCDC.
;
_cell_angle_alpha 90
_cell_angle_beta 103.35(3)
_cell_angle_gamma 90
_cell_formula_units_Z 4
_cell_length_a 6.5640(13)
_cell_length_b 21.643(4)
_cell_length_c 11.766(2)
_cell_measurement_reflns_used 4249
_cell_measurement_temperature 100(2)
_cell_measurement_theta_max 29.085
_cell_measurement_theta_min 1.853
_cell_volume 1626.4(6)
_computing_cell_refinement 'XDS (Kabsch, 2010)'
_computing_data_collection 'Elettra XRD1 Data Collection SW'
_computing_data_reduction 'XDS - CCP4'
_computing_molecular_graphics 'Ortep3 for Windows'
_computing_publication_material enCIFer/publCIF
_computing_structure_refinement 'SHELXL-2014/7 (Sheldrick, 2014)'
_computing_structure_solution 'Sir2014 (Burla, 2015)'
_diffrn_ambient_temperature 100(2)
_diffrn_measured_fraction_theta_full 0.994
_diffrn_measured_fraction_theta_max 0.989
_diffrn_measurement_device_type
;
'Huber 4-circles Kappa Goniometer, Pilatus 2M detector'
;
_diffrn_measurement_method 'Rotating crystal'
_diffrn_radiation_type Synchrotron
_diffrn_radiation_wavelength 0.700
_diffrn_reflns_av_R_equivalents 0.0261
_diffrn_reflns_av_unetI/netI 0.0160
_diffrn_reflns_Laue_measured_fraction_full 0.994
_diffrn_reflns_Laue_measured_fraction_max 0.989
_diffrn_reflns_limit_h_max 8
_diffrn_reflns_limit_h_min -8
_diffrn_reflns_limit_k_max 30
_diffrn_reflns_limit_k_min -30
_diffrn_reflns_limit_l_max 16
_diffrn_reflns_limit_l_min -16
_diffrn_reflns_number 28444
_diffrn_reflns_point_group_measured_fraction_full 0.994
_diffrn_reflns_point_group_measured_fraction_max 0.989
_diffrn_reflns_theta_full 24.835
_diffrn_reflns_theta_max 29.085
_diffrn_reflns_theta_min 1.853
_diffrn_source 'Elettra Synchrotron - XRD1 BL'
_diffrn_standards_decay_% 0
_diffrn_standards_interval_count 0
_diffrn_standards_number 0
_exptl_absorpt_coefficient_mu 1.247
_exptl_absorpt_correction_type none
_exptl_crystal_colour colorless
_exptl_crystal_density_diffrn 1.843
_exptl_crystal_description Prism
_exptl_crystal_F_000 890
_exptl_crystal_recrystallization_method 'spontaneous precipitation from the reaction mixture; solvent: methanol'
_exptl_crystal_size_max 0.050
_exptl_crystal_size_mid 0.050
_exptl_crystal_size_min 0.050
_refine_diff_density_max 0.869
_refine_diff_density_min -2.261
_refine_diff_density_rms 0.113
_refine_ls_extinction_coef 0.0033(3)
_refine_ls_extinction_expression Fc^*^=kFc[1+0.001xFc^2^\l^3^/sin(2\q)]^-1/4^
_refine_ls_extinction_method 'SHELXL-2014/7 (Sheldrick 2014'
_refine_ls_goodness_of_fit_ref 1.194
_refine_ls_hydrogen_treatment constr
_refine_ls_matrix_type full
_refine_ls_number_parameters 230
_refine_ls_number_reflns 4507
_refine_ls_number_restraints 8
_refine_ls_restrained_S_all 1.194
_refine_ls_R_factor_all 0.0483
_refine_ls_R_factor_gt 0.0457
_refine_ls_shift/su_max 0.001
_refine_ls_shift/su_mean 0.000
_refine_ls_structure_factor_coef Fsqd
_refine_ls_weighting_details 'w=1/[\s^2^(Fo^2^)+(0.0155P)^2^+6.7432P] where P=(Fo^2^+2Fc^2^)/3'
_refine_ls_weighting_scheme calc
_refine_ls_wR_factor_gt 0.1015
_refine_ls_wR_factor_ref 0.1031
_reflns_Friedel_coverage 0.000
_reflns_number_gt 4264
_reflns_number_total 4507
_reflns_threshold_expression 'I > 2\s(I)'
_cod_data_source_file c5dt02361k2.cif
_cod_data_source_block 5Me
_cod_depositor_comments 'Adding full bibliography for 7036121--7036125.cif.'
_cod_original_formula_sum 'C13 H9.90 Cl2 N3 O4.45 Ru'
_cod_database_code 7036121
_shelx_shelxl_version_number 2014/7
_shelx_space_group_comment
;
The symmetry employed for this shelxl refinement is uniquely defined
by the following loop, which should always be used as a source of
symmetry information in preference to the above space-group names.
They are only intended as comments.
;
_shelx_estimated_absorpt_t_min 0.940
_shelx_estimated_absorpt_t_max 0.940

loop_
_space_group_symop_operation_xyz
'x, y, z'
'-x, y+1/2, -z+1/2'
'-x, -y, -z'
'x, -y-1/2, z-1/2'

loop_
_atom_site_label
_atom_site_type_symbol
_atom_site_fract_x
_atom_site_fract_y
_atom_site_fract_z
_atom_site_U_iso_or_equiv
_atom_site_adp_type
_atom_site_occupancy
_atom_site_site_symmetry_order
_atom_site_calc_flag
_atom_site_refinement_flags_posn
_atom_site_refinement_flags_adp
_atom_site_refinement_flags_occupancy
_atom_site_disorder_assembly
_atom_site_disorder_group
Ru1 Ru 0.30390(5) 0.32755(2) 0.50986(3) 0.02723(10) Uani 1 1 d . . . . .
O2 O -0.0741(6) 0.3156(2) 0.3081(4) 0.0613(11) Uani 1 1 d . . . . .
C2 C 0.0716(7) 0.3191(2) 0.3831(4) 0.0415(10) Uani 1 1 d . . . . .
O1 O 0.5277(5) 0.22698(16) 0.4091(3) 0.0467(8) Uani 1 1 d . . . . .
C1 C 0.4438(7) 0.26558(19) 0.4466(4) 0.0359(9) Uani 1 1 d . . . . .
Cl1 Cl 0.16628(17) 0.25302(4) 0.62182(11) 0.0409(3) Uani 1 1 d . . . . .
Cl2 Cl 0.45357(15) 0.40688(4) 0.41258(9) 0.0324(2) Uani 1 1 d . . . . .
N11 N 0.5448(5) 0.34594(13) 0.6606(3) 0.0256(6) Uani 1 1 d . . . . .
C23 C 0.5032(6) 0.39202(16) 0.7302(3) 0.0288(7) Uani 1 1 d . . . . .
N33 N 0.6328(6) 0.41145(16) 0.8271(3) 0.0343(7) Uani 1 1 d . . . . .
C43 C 0.8209(7) 0.38400(19) 0.8576(4) 0.0357(8) Uani 1 1 d . . . . .
C53 C 0.8786(6) 0.33741(18) 0.7913(4) 0.0318(8) Uani 1 1 d . . . . .
H53 H 1.0133 0.3189 0.8127 0.038 Uiso 1 1 calc R U . . .
C63 C 0.7338(6) 0.31863(17) 0.6927(4) 0.0308(8) Uani 1 1 d . . . . .
H63 H 0.7680 0.2859 0.6467 0.037 Uiso 1 1 calc R U . . .
N12 N 0.1709(5) 0.39794(14) 0.5941(3) 0.0281(6) Uani 1 1 d . . . . .
C223 C 0.2962(6) 0.42137(16) 0.6923(3) 0.0284(7) Uani 1 1 d . . . . .
C333 C 0.2332(7) 0.46963(18) 0.7537(4) 0.0347(8) Uani 1 1 d . . . . .
H333 H 0.3249 0.4858 0.8218 0.042 Uiso 1 1 calc R U . . .
C443 C 0.0329(7) 0.49407(18) 0.7139(4) 0.0368(9) Uani 1 1 d . . . . .
H443 H -0.0138 0.5273 0.7543 0.044 Uiso 1 1 calc R U . . .
C553 C -0.0968(6) 0.46932(16) 0.6150(4) 0.0320(8) Uani 1 1 d . . . . .
H553 H -0.2348 0.4847 0.5870 0.038 Uiso 1 1 calc R U . . .
C663 C -0.0221(6) 0.42171(16) 0.5574(4) 0.0285(7) Uani 1 1 d . . . . .
H663 H -0.1113 0.4051 0.4890 0.034 Uiso 1 1 calc R U . . .
C73 C 0.9642(8) 0.4068(3) 0.9685(5) 0.0514(12) Uani 1 1 d . U . . .
O23 O 0.9032(7) 0.4336(3) 1.0451(5) 0.101(2) Uani 1 1 d . U . . .
O13 O 1.1599(5) 0.39326(16) 0.9714(3) 0.0462(8) Uani 0.55 1 d . U P A 1
C83 C 1.3194(15) 0.4107(5) 1.0790(8) 0.051(2) Uani 0.55 1 d . U P A 1
H83A H 1.2872 0.4519 1.1047 0.076 Uiso 0.55 1 calc R U P A 1
H83B H 1.4587 0.4111 1.0621 0.076 Uiso 0.55 1 calc R U P A 1
H83C H 1.3168 0.3807 1.1410 0.076 Uiso 0.55 1 calc R U P A 1
O13A O 1.1599(5) 0.39326(16) 0.9714(3) 0.0462(8) Uani 0.45 1 d . U P A 2
H13A H 1.2517 0.4020 1.0324 0.069 Uiso 0.45 1 d . U P B 2
OM O 1.4257(17) 0.4182(5) 1.1476(10) 0.073(3) Uani 0.45 1 d . U P C 2
HO H 1.4392 0.4287 1.2176 0.109 Uiso 0.45 1 calc R U P C 2
CM C 1.582(2) 0.3779(7) 1.1391(14) 0.068(3) Uani 0.45 1 d . U P C 2
HMA H 1.6101 0.3808 1.0609 0.102 Uiso 0.45 1 calc R U P C 2
HMB H 1.5393 0.3356 1.1525 0.102 Uiso 0.45 1 calc R U P C 2
HMC H 1.7096 0.3884 1.1978 0.102 Uiso 0.45 1 calc R U P C 2

loop_
_atom_site_aniso_label
_atom_site_aniso_U_11
_atom_site_aniso_U_22
_atom_site_aniso_U_33
_atom_site_aniso_U_23
_atom_site_aniso_U_13
_atom_site_aniso_U_12
Ru1 0.02617(16) 0.02173(14) 0.03886(17) -0.00534(11) 0.01790(12) 0.00176(11)
O2 0.0371(18) 0.075(3) 0.069(2) -0.038(2) 0.0067(17) 0.0032(18)
C2 0.041(2) 0.036(2) 0.054(3) -0.0190(19) 0.024(2) 0.0005(17)
O1 0.0460(18) 0.0416(17) 0.057(2) -0.0147(15) 0.0210(15) 0.0143(14)
C1 0.034(2) 0.0331(19) 0.045(2) -0.0099(17) 0.0172(17) 0.0024(16)
Cl1 0.0429(5) 0.0243(4) 0.0661(7) -0.0006(4) 0.0343(5) 0.0008(4)
Cl2 0.0307(4) 0.0310(4) 0.0401(5) 0.0038(4) 0.0178(4) 0.0052(3)
N11 0.0265(14) 0.0195(12) 0.0358(15) -0.0010(11) 0.0174(12) 0.0004(11)
C23 0.0303(18) 0.0219(16) 0.041(2) -0.0005(14) 0.0210(15) 0.0002(13)
N33 0.0359(18) 0.0278(15) 0.0440(19) -0.0061(14) 0.0188(15) -0.0005(13)
C43 0.037(2) 0.0314(19) 0.042(2) -0.0013(16) 0.0160(17) -0.0039(16)
C53 0.0313(19) 0.0275(17) 0.041(2) 0.0037(15) 0.0183(16) 0.0014(14)
C63 0.0306(18) 0.0255(17) 0.043(2) 0.0028(15) 0.0209(16) 0.0041(14)
N12 0.0302(15) 0.0221(13) 0.0379(16) -0.0008(12) 0.0201(13) 0.0025(11)
C223 0.0287(17) 0.0217(15) 0.041(2) -0.0021(14) 0.0203(15) -0.0004(13)
C333 0.036(2) 0.0253(17) 0.049(2) -0.0089(16) 0.0209(17) -0.0011(15)
C443 0.039(2) 0.0225(17) 0.056(3) -0.0056(16) 0.0256(19) 0.0024(15)
C553 0.0334(19) 0.0187(15) 0.051(2) 0.0034(15) 0.0245(17) 0.0062(13)
C663 0.0291(17) 0.0213(15) 0.0403(19) 0.0030(14) 0.0190(15) 0.0002(13)
C73 0.043(2) 0.048(3) 0.061(3) -0.011(2) 0.008(2) 0.006(2)
O23 0.059(3) 0.141(5) 0.092(4) -0.077(4) -0.006(2) 0.024(3)
O13 0.0384(17) 0.0464(18) 0.0518(19) 0.0008(15) 0.0060(14) -0.0024(14)
C83 0.043(5) 0.052(5) 0.047(5) -0.009(4) -0.010(4) 0.003(4)
O13A 0.0384(17) 0.0464(18) 0.0518(19) 0.0008(15) 0.0060(14) -0.0024(14)
OM 0.079(7) 0.060(6) 0.071(6) 0.003(5) 0.002(5) 0.005(5)
CM 0.064(8) 0.069(9) 0.074(9) -0.004(7) 0.026(7) -0.003(6)

loop_
_atom_type_symbol
_atom_type_description
_atom_type_scat_dispersion_real
_atom_type_scat_dispersion_imag
_atom_type_scat_source
C C -0.0020 0.0016 'International Tables Vol C Tables 4.2.6.8 and 6.1.1.4'
N N -0.0030 0.0032 'International Tables Vol C Tables 4.2.6.8 and 6.1.1.4'
O O -0.0041 0.0059 'International Tables Vol C Tables 4.2.6.8 and 6.1.1.4'
Cl Cl 0.1211 0.1550 'International Tables Vol C Tables 4.2.6.8 and 6.1.1.4'
Ru Ru -1.4671 0.8177 'International Tables Vol C Tables 4.2.6.8 and 6.1.1.4'
H H 0.0000 0.0000 'International Tables Vol C Tables 4.2.6.8 and 6.1.1.4'

loop_
_geom_angle_atom_site_label_1
_geom_angle_atom_site_label_2
_geom_angle_atom_site_label_3
_geom_angle
C1 Ru1 C2 89.85(18)
C1 Ru1 N12 174.70(17)
C2 Ru1 N12 95.45(15)
C1 Ru1 N11 97.31(16)
C2 Ru1 N11 172.84(14)
N12 Ru1 N11 77.39(12)
C1 Ru1 Cl1 91.03(14)
C2 Ru1 Cl1 91.76(15)
N12 Ru1 Cl1 88.76(9)
N11 Ru1 Cl1 88.25(9)
C1 Ru1 Cl2 91.75(14)
C2 Ru1 Cl2 92.18(15)
N12 Ru1 Cl2 88.10(9)
N11 Ru1 Cl2 87.50(8)
Cl1 Ru1 Cl2 175.18(4)
O2 C2 Ru1 177.3(4)
O1 C1 Ru1 178.8(4)
C63 N11 C23 117.0(3)
C63 N11 Ru1 127.7(3)
C23 N11 Ru1 115.3(3)
N33 C23 N11 125.0(4)
N33 C23 C223 119.2(3)
N11 C23 C223 115.7(4)
C23 N33 C43 117.2(3)
N33 C43 C53 121.9(4)
N33 C43 C73 116.0(4)
C53 C43 C73 122.1(4)
C63 C53 C43 117.7(4)
C63 C53 H53 121.2
C43 C53 H53 121.2
N11 C63 C53 121.2(3)
N11 C63 H63 119.4
C53 C63 H63 119.4
C663 N12 C223 118.2(3)
C663 N12 Ru1 125.9(3)
C223 N12 Ru1 115.8(2)
N12 C223 C333 122.1(4)
N12 C223 C23 115.7(3)
C333 C223 C23 122.2(4)
C223 C333 C443 118.8(4)
C223 C333 H333 120.6
C443 C333 H333 120.6
C553 C443 C333 119.1(4)
C553 C443 H443 120.5
C333 C443 H443 120.5
C443 C553 C663 118.9(4)
C443 C553 H553 120.6
C663 C553 H553 120.6
N12 C663 C553 122.8(4)
N12 C663 H663 118.6
C553 C663 H663 118.6
O23 C73 O13A 125.2(5)
O23 C73 O13 125.2(5)
O23 C73 C43 123.6(5)
O13A C73 C43 111.2(4)
O13 C73 C43 111.2(4)
C73 O13 C83 117.2(5)
O13 C83 H83A 109.5
O13 C83 H83B 109.5
H83A C83 H83B 109.5
O13 C83 H83C 109.5
H83A C83 H83C 109.5
H83B C83 H83C 109.5
C73 O13A H13A 118.3
CM OM HO 109.5
OM CM HMA 109.5
OM CM HMB 109.5
HMA CM HMB 109.5
OM CM HMC 109.5
HMA CM HMC 109.5
HMB CM HMC 109.5

loop_
_geom_bond_atom_site_label_1
_geom_bond_atom_site_label_2
_geom_bond_distance
Ru1 C1 1.874(4)
Ru1 C2 1.879(5)
Ru1 N12 2.113(3)
Ru1 N11 2.124(3)
Ru1 Cl1 2.3882(11)
Ru1 Cl2 2.3962(10)
O2 C2 1.144(6)
O1 C1 1.144(5)
N11 C63 1.347(5)
N11 C23 1.358(4)
C23 N33 1.324(5)
C23 C223 1.473(5)
N33 C43 1.342(6)
C43 C53 1.380(6)
C43 C73 1.505(7)
C53 C63 1.380(6)
C53 H53 0.9500
C63 H63 0.9500
N12 C663 1.343(5)
N12 C223 1.353(5)
C223 C333 1.387(5)
C333 C443 1.394(6)
C333 H333 0.9500
C443 C553 1.381(6)
C443 H443 0.9500
C553 C663 1.384(5)
C553 H553 0.9500
C663 H663 0.9500
C73 O23 1.215(7)
C73 O13A 1.310(6)
C73 O13 1.310(6)
O13 C83 1.493(9)
C83 H83A 0.9800
C83 H83B 0.9800
C83 H83C 0.9800
O13A H13A 0.8457
OM CM 1.369(17)
OM HO 0.8400
CM HMA 0.9800
CM HMB 0.9800
CM HMC 0.9800

loop_
_geom_torsion_atom_site_label_1
_geom_torsion_atom_site_label_2
_geom_torsion_atom_site_label_3
_geom_torsion_atom_site_label_4
_geom_torsion
C63 N11 C23 N33 -0.8(5)
Ru1 N11 C23 N33 -178.9(3)
C63 N11 C23 C223 179.4(3)
Ru1 N11 C23 C223 1.3(4)
N11 C23 N33 C43 1.1(6)
C223 C23 N33 C43 -179.1(3)
C23 N33 C43 C53 0.0(6)
C23 N33 C43 C73 -179.6(4)
N33 C43 C53 C63 -1.4(6)
C73 C43 C53 C63 178.3(4)
C23 N11 C63 C53 -0.7(5)
Ru1 N11 C63 C53 177.2(3)
C43 C53 C63 N11 1.7(6)
C663 N12 C223 C333 -1.5(5)
Ru1 N12 C223 C333 177.1(3)
C663 N12 C223 C23 178.0(3)
Ru1 N12 C223 C23 -3.4(4)
N33 C23 C223 N12 -178.4(3)
N11 C23 C223 N12 1.4(5)
N33 C23 C223 C333 1.1(5)
N11 C23 C223 C333 -179.0(3)
N12 C223 C333 C443 1.1(6)
C23 C223 C333 C443 -178.5(4)
C223 C333 C443 C553 0.3(6)
C333 C443 C553 C663 -1.1(6)
C223 N12 C663 C553 0.7(5)
Ru1 N12 C663 C553 -177.8(3)
C443 C553 C663 N12 0.7(6)
N33 C43 C73 O23 21.6(8)
C53 C43 C73 O23 -158.0(6)
N33 C43 C73 O13A -159.2(4)
C53 C43 C73 O13A 21.1(7)
N33 C43 C73 O13 -159.2(4)
C53 C43 C73 O13 21.1(7)
O23 C73 O13 C83 1.7(10)
C43 C73 O13 C83 -177.4(6)
